data_7028289
loop_
_publ_author_name
'Zhang, Zhi-Hui'
'Zhang, Qing-Qing'
'Feng, Sheng'
'Hu, Zhao-Jian'
'Chen, Sheng-Chun'
'Chen, Qun'
'He, Ming-Yang'

_publ_section_title
;
 Fluorinated metal-organic frameworks of
 1,4-bis(1,2,4-triazol-1-ylmethyl)-2,3,5,6-tetrafluorobenzene: synergistic
 interactions of ligand isomerism and counteranions.
;
_journal_issue 2
_journal_name_full 'Dalton transactions (Cambridge, England : 2003)'
_journal_page_first 646
_journal_page_last 655
_journal_paper_doi 10.1039/c3dt52211c
_journal_volume 43
_journal_year 2014
_chemical_formula_moiety 'C24 H16 Cl2 Cu F8 N12, 4(H2 O)'
_chemical_formula_sum 'C24 H24 Cl2 Cu F8 N12 O4'
_chemical_formula_weight 830.99
_chemical_name_systematic
; 
 ? 
;
_space_group_IT_number 62
_symmetry_cell_setting orthorhombic
_symmetry_space_group_name_Hall '-P 2ac 2n'
_symmetry_space_group_name_H-M 'P n m a'
_atom_sites_solution_hydrogens geom
_atom_sites_solution_primary direct
_atom_sites_solution_secondary difmap
_audit_creation_method SHELXL-97
_cell_angle_alpha 90.00
_cell_angle_beta 90.00
_cell_angle_gamma 90.00
_cell_formula_units_Z 4
_cell_length_a 19.282(8)
_cell_length_b 23.511(9)
_cell_length_c 7.617(3)
_cell_measurement_reflns_used 4147
_cell_measurement_temperature 293(2)
_cell_measurement_theta_max 25.802
_cell_measurement_theta_min 2.285
_cell_volume 3453(2)
_computing_cell_refinement 'Bruker SAINT'
_computing_data_collection 'Bruker APEX2'
_computing_data_reduction 'Bruker SAINT'
_computing_molecular_graphics 'Bruker SHELXTL'
_computing_publication_material 'Bruker SHELXTL'
_computing_structure_refinement 'SHELXL-97 (Sheldrick, 1997)'
_computing_structure_solution 'SHELXS-97 (Sheldrick, 1990)'
_diffrn_ambient_temperature 293(2)
_diffrn_measured_fraction_theta_full 0.988
_diffrn_measured_fraction_theta_max 0.988
_diffrn_radiation_monochromator graphite
_diffrn_radiation_source 'fine-focus sealed tube'
_diffrn_radiation_type MoK\a
_diffrn_radiation_wavelength 0.71073
_diffrn_reflns_av_R_equivalents 0.0943
_diffrn_reflns_av_sigmaI/netI 0.0635
_diffrn_reflns_limit_h_max 24
_diffrn_reflns_limit_h_min -20
_diffrn_reflns_limit_k_max 30
_diffrn_reflns_limit_k_min -30
_diffrn_reflns_limit_l_max 9
_diffrn_reflns_limit_l_min -10
_diffrn_reflns_number 21921
_diffrn_reflns_theta_full 27.89
_diffrn_reflns_theta_max 27.89
_diffrn_reflns_theta_min 1.73
_exptl_absorpt_coefficient_mu 0.881
_exptl_absorpt_correction_T_max 0.8866
_exptl_absorpt_correction_T_min 0.8298
_exptl_absorpt_correction_type multi-scan
_exptl_absorpt_process_details SADABS
_exptl_crystal_colour blue
_exptl_crystal_density_diffrn 1.598
_exptl_crystal_density_method 'not measured'
_exptl_crystal_description block
_exptl_crystal_F_000 1676
_exptl_crystal_size_max 0.22
_exptl_crystal_size_mid 0.18
_exptl_crystal_size_min 0.14
_refine_diff_density_max 1.744
_refine_diff_density_min -0.770
_refine_diff_density_rms 0.268
_refine_ls_extinction_coef 0.0070(15)
_refine_ls_extinction_expression Fc^*^=kFc[1+0.001xFc^2^\l^3^/sin(2\q)]^-1/4^
_refine_ls_extinction_method SHELXL
_refine_ls_goodness_of_fit_ref 1.092
_refine_ls_hydrogen_treatment constr
_refine_ls_matrix_type full
_refine_ls_number_parameters 242
_refine_ls_number_reflns 4170
_refine_ls_number_restraints 6
_refine_ls_restrained_S_all 1.094
_refine_ls_R_factor_all 0.1282
_refine_ls_R_factor_gt 0.0884
_refine_ls_shift/su_max 0.000
_refine_ls_shift/su_mean 0.000
_refine_ls_structure_factor_coef Fsqd
_refine_ls_weighting_details 'calc w=1/[\s^2^(Fo^2^)+(0.1611P)^2^+4.9643P] where P=(Fo^2^+2Fc^2^)/3'
_refine_ls_weighting_scheme calc
_refine_ls_wR_factor_gt 0.2520
_refine_ls_wR_factor_ref 0.2831
_reflns_number_gt 2810
_reflns_number_total 4170
_reflns_threshold_expression >2sigma(I)
_cod_data_source_file c3dt52211c.txt
_cod_data_source_block 5
_cod_original_sg_symbol_H-M Pnma
_cod_database_code 7028289

loop_
_symmetry_equiv_pos_as_xyz
'x, y, z'
'-x+1/2, -y, z+1/2'
'x+1/2, -y+1/2, -z+1/2'
'-x, y+1/2, -z'
'-x, -y, -z'
'x-1/2, y, -z-1/2'
'-x-1/2, y-1/2, z-1/2'
'x, -y-1/2, z'

loop_
_atom_site_label
_atom_site_type_symbol
_atom_site_fract_x
_atom_site_fract_y
_atom_site_fract_z
_atom_site_U_iso_or_equiv
_atom_site_adp_type
_atom_site_occupancy
_atom_site_symmetry_multiplicity
_atom_site_calc_flag
_atom_site_refinement_flags
Cu1 Cu 0.47086(5) 0.2500 0.49722(11) 0.0393(3) Uani 1 2 d S
N1 N 0.3438(2) 0.14187(17) 0.7777(5) 0.0435(10) Uani 1 1 d .
N2 N 0.3188(3) 0.1295(2) 0.6174(6) 0.0611(14) Uani 1 1 d .
N3 N 0.4075(2) 0.19012(16) 0.5993(5) 0.0387(9) Uani 1 1 d .
N4 N 0.3951(3) -0.14451(18) 0.7721(6) 0.0510(12) Uani 1 1 d .
N5 N 0.3758(3) -0.1290(2) 0.6087(7) 0.0694(16) Uani 1 1 d .
N6 N 0.4654(2) -0.18997(17) 0.6009(5) 0.0416(10) Uani 1 1 d .
Cl1 Cl 0.54583(10) 0.2500 0.8184(2) 0.0464(5) Uani 1 2 d S
Cl2 Cl 0.39987(11) 0.2500 0.1816(2) 0.0506(5) Uani 1 2 d S
C1 C 0.3965(3) 0.1775(2) 0.7663(6) 0.0416(11) Uani 1 1 d .
H1 H 0.4218 0.1915 0.8607 0.050 Uiso 1 1 calc R
C2 C 0.3593(4) 0.1601(3) 0.5152(7) 0.0570(16) Uani 1 1 d .
H2 H 0.3546 0.1606 0.3937 0.068 Uiso 1 1 calc R
C3 C 0.3120(3) 0.1174(2) 0.9343(7) 0.0478(13) Uani 1 1 d .
H3A H 0.2627 0.1260 0.9356 0.057 Uiso 1 1 calc R
H3B H 0.3327 0.1339 1.0385 0.057 Uiso 1 1 calc R
C4 C 0.3226(3) 0.0539(2) 0.9348(6) 0.0423(12) Uani 1 1 d .
C5 C 0.2748(3) 0.0170(2) 0.8641(6) 0.0414(11) Uani 1 1 d .
C6 C 0.2856(3) -0.0405(2) 0.8603(6) 0.0458(12) Uani 1 1 d .
C7 C 0.3438(3) -0.0646(2) 0.9289(7) 0.0511(14) Uani 1 1 d .
C8 C 0.3908(3) -0.0276(3) 1.0049(7) 0.0589(17) Uani 1 1 d .
C9 C 0.3802(3) 0.0300(3) 1.0075(7) 0.0536(14) Uani 1 1 d .
C10 C 0.3547(4) -0.1278(2) 0.9240(8) 0.0624(17) Uani 1 1 d .
H10A H 0.3785 -0.1397 1.0300 0.075 Uiso 1 1 calc R
H10B H 0.3100 -0.1467 0.9207 0.075 Uiso 1 1 calc R
C11 C 0.4478(3) -0.1806(2) 0.7650(7) 0.0439(12) Uani 1 1 d .
H11 H 0.4693 -0.1969 0.8621 0.053 Uiso 1 1 calc R
C12 C 0.4200(4) -0.1571(3) 0.5121(7) 0.0623(18) Uani 1 1 d .
H12 H 0.4202 -0.1546 0.3902 0.075 Uiso 1 1 calc R
F1 F 0.4272(2) 0.0633(2) 1.0830(7) 0.0850(13) Uani 1 1 d .
F2 F 0.4475(2) -0.0497(2) 1.0836(8) 0.0977(16) Uani 1 1 d .
F3 F 0.2369(2) -0.07314(14) 0.7878(4) 0.0662(10) Uani 1 1 d .
F4 F 0.2167(2) 0.03834(14) 0.7980(5) 0.0628(10) Uani 1 1 d .
O1 O 0.5647(3) 0.9739(3) 0.4565(9) 0.122(3) Uani 1 1 d .
H1A H 0.5353 0.9517 0.4930 0.183 Uiso 1 1 d R
H1B H 0.5574 1.0082 0.4525 0.183 Uiso 1 1 d R
O2 O 0.2310(10) 0.2500 0.208(4) 0.331(16) Uani 1 2 d S
H2A H 0.2496 0.2804 0.1838 0.497 Uiso 1 1 d R
O3 O 0.2072(12) 0.2240(9) 0.788(3) 0.203(10) Uani 0.50 1 d PU
H3C H 0.2014 0.1970 0.7212 0.305 Uiso 0.50 1 d PR
H3D H 0.1752 0.2500 0.8132 0.305 Uiso 1 2 d SR

loop_
_atom_site_aniso_label
_atom_site_aniso_U_11
_atom_site_aniso_U_22
_atom_site_aniso_U_33
_atom_site_aniso_U_23
_atom_site_aniso_U_13
_atom_site_aniso_U_12
Cu1 0.0446(6) 0.0306(5) 0.0426(5) 0.000 0.0155(4) 0.000
N1 0.060(3) 0.038(2) 0.032(2) -0.0022(16) 0.0094(18) -0.0117(19)
N2 0.072(3) 0.071(3) 0.041(3) 0.002(2) -0.001(2) -0.036(3)
N3 0.047(2) 0.0325(19) 0.036(2) 0.0018(16) 0.0069(18) -0.0059(17)
N4 0.077(3) 0.044(2) 0.032(2) 0.0056(18) 0.016(2) 0.017(2)
N5 0.092(4) 0.070(3) 0.045(3) 0.008(2) 0.008(3) 0.040(3)
N6 0.055(3) 0.036(2) 0.034(2) 0.0016(17) 0.0118(18) 0.0037(18)
Cl1 0.0504(11) 0.0575(11) 0.0313(8) 0.000 0.0026(7) 0.000
Cl2 0.0574(12) 0.0634(12) 0.0309(9) 0.000 0.0015(7) 0.000
C1 0.050(3) 0.042(2) 0.033(2) -0.006(2) 0.006(2) -0.010(2)
C2 0.075(4) 0.063(4) 0.033(3) 0.002(2) 0.000(3) -0.024(3)
C3 0.067(4) 0.038(3) 0.039(3) -0.001(2) 0.014(2) -0.007(2)
C4 0.055(3) 0.044(3) 0.028(2) 0.0009(19) 0.014(2) -0.003(2)
C5 0.056(3) 0.039(2) 0.029(2) 0.0009(19) 0.000(2) -0.003(2)
C6 0.069(4) 0.042(3) 0.026(2) -0.0002(19) 0.001(2) -0.005(2)
C7 0.070(4) 0.049(3) 0.034(3) 0.001(2) 0.020(3) 0.012(3)
C8 0.045(3) 0.086(5) 0.046(3) 0.003(3) 0.009(2) 0.017(3)
C9 0.049(3) 0.066(4) 0.046(3) -0.006(3) 0.010(2) -0.010(3)
C10 0.093(5) 0.047(3) 0.047(3) 0.008(2) 0.031(3) 0.022(3)
C11 0.060(3) 0.039(2) 0.033(2) 0.003(2) 0.007(2) 0.007(2)
C12 0.087(5) 0.067(4) 0.033(3) 0.006(2) 0.009(3) 0.029(4)
F1 0.056(2) 0.101(3) 0.098(3) -0.015(3) -0.004(2) -0.024(2)
F2 0.056(2) 0.120(4) 0.116(4) 0.014(3) -0.001(2) 0.036(3)
F3 0.103(3) 0.0475(18) 0.0482(19) -0.0015(15) -0.0166(19) -0.0171(18)
F4 0.072(2) 0.0529(19) 0.063(2) 0.0119(16) -0.0242(18) -0.0024(17)
O1 0.097(5) 0.164(7) 0.105(5) 0.031(5) 0.061(4) 0.073(4)
O2 0.156(16) 0.33(3) 0.51(5) 0.000 0.10(2) 0.000
O3 0.198(10) 0.201(11) 0.210(11) -0.002(5) -0.008(5) 0.020(5)

loop_
_atom_type_symbol
_atom_type_description
_atom_type_scat_dispersion_real
_atom_type_scat_dispersion_imag
_atom_type_scat_source
C C 0.0033 0.0016 'International Tables Vol C Tables 4.2.6.8 and 6.1.1.4'
H H 0.0000 0.0000 'International Tables Vol C Tables 4.2.6.8 and 6.1.1.4'
Cl Cl 0.1484 0.1585 'International Tables Vol C Tables 4.2.6.8 and 6.1.1.4'
Cu Cu 0.3201 1.2651 'International Tables Vol C Tables 4.2.6.8 and 6.1.1.4'
F F 0.0171 0.0103 'International Tables Vol C Tables 4.2.6.8 and 6.1.1.4'
N N 0.0061 0.0033 'International Tables Vol C Tables 4.2.6.8 and 6.1.1.4'
O O 0.0106 0.0060 'International Tables Vol C Tables 4.2.6.8 and 6.1.1.4'

loop_
_geom_angle_atom_site_label_1
_geom_angle_atom_site_label_2
_geom_angle_atom_site_label_3
_geom_angle
_geom_angle_site_symmetry_1
_geom_angle_site_symmetry_3
N6 Cu1 N6 88.9(2) 4_656 5_656
N6 Cu1 N3 91.36(17) 4_656 8_565
N6 Cu1 N3 179.11(18) 5_656 8_565
N6 Cu1 N3 179.11(18) 4_656 .
N6 Cu1 N3 91.36(17) 5_656 .
N3 Cu1 N3 88.4(2) 8_565 .
N6 Cu1 Cl2 88.83(14) 4_656 .
N6 Cu1 Cl2 88.83(14) 5_656 .
N3 Cu1 Cl2 92.02(13) 8_565 .
N3 Cu1 Cl2 92.02(13) . .
N6 Cu1 Cl1 90.51(14) 4_656 .
N6 Cu1 Cl1 90.51(14) 5_656 .
N3 Cu1 Cl1 88.64(13) 8_565 .
N3 Cu1 Cl1 88.64(13) . .
Cl2 Cu1 Cl1 179.08(6) . .
C1 N1 N2 110.7(4) . .
C1 N1 C3 128.9(5) . .
N2 N1 C3 120.5(4) . .
C2 N2 N1 101.9(4) . .
C1 N3 C2 103.3(4) . .
C1 N3 Cu1 128.6(3) . .
C2 N3 Cu1 127.3(4) . .
C11 N4 N5 110.3(4) . .
C11 N4 C10 128.2(5) . .
N5 N4 C10 121.0(5) . .
C12 N5 N4 101.8(5) . .
C11 N6 C12 102.4(4) . .
C11 N6 Cu1 128.8(4) . 5_656
C12 N6 Cu1 127.6(4) . 5_656
N1 C1 N3 109.3(4) . .
N1 C1 H1 125.4 . .
N3 C1 H1 125.4 . .
N2 C2 N3 114.8(5) . .
N2 C2 H2 122.6 . .
N3 C2 H2 122.6 . .
N1 C3 C4 109.6(4) . .
N1 C3 H3A 109.8 . .
C4 C3 H3A 109.8 . .
N1 C3 H3B 109.8 . .
C4 C3 H3B 109.8 . .
H3A C3 H3B 108.2 . .
C9 C4 C5 116.6(5) . .
C9 C4 C3 121.3(5) . .
C5 C4 C3 122.1(5) . .
F4 C5 C6 119.6(5) . .
F4 C5 C4 118.5(5) . .
C6 C5 C4 121.9(5) . .
F3 C6 C7 120.1(5) . .
F3 C6 C5 118.0(5) . .
C7 C6 C5 121.9(5) . .
C6 C7 C8 116.1(5) . .
C6 C7 C10 121.1(6) . .
C8 C7 C10 122.8(6) . .
F2 C8 C9 119.7(7) . .
F2 C8 C7 118.2(7) . .
C9 C8 C7 122.0(6) . .
F1 C9 C4 119.4(6) . .
F1 C9 C8 119.0(6) . .
C4 C9 C8 121.6(6) . .
N4 C10 C7 111.3(5) . .
N4 C10 H10A 109.4 . .
C7 C10 H10A 109.4 . .
N4 C10 H10B 109.4 . .
C7 C10 H10B 109.4 . .
H10A C10 H10B 108.0 . .
N6 C11 N4 110.0(5) . .
N6 C11 H11 125.0 . .
N4 C11 H11 125.0 . .
N5 C12 N6 115.5(5) . .
N5 C12 H12 122.3 . .
N6 C12 H12 122.3 . .
H1A O1 H1B 121.4 . .
O3 O3 H3C 140.8 8_565 .
O3 O3 H3D 46.7 8_565 .
H3C O3 H3D 125.0 . .

loop_
_geom_bond_atom_site_label_1
_geom_bond_atom_site_label_2
_geom_bond_distance
_geom_bond_site_symmetry_2
Cu1 N6 2.016(4) 4_656
Cu1 N6 2.016(4) 5_656
Cu1 N3 2.020(4) 8_565
Cu1 N3 2.020(4) .
Cu1 Cl2 2.767(2) .
Cu1 Cl1 2.842(2) .
N1 C1 1.319(6) .
N1 N2 1.345(6) .
N1 C3 1.459(6) .
N2 C2 1.317(7) .
N3 C1 1.324(6) .
N3 C2 1.332(7) .
N4 C11 1.326(7) .
N4 N5 1.349(7) .
N4 C10 1.450(7) .
N5 C12 1.305(8) .
N6 C11 1.313(6) .
N6 C12 1.349(8) .
N6 Cu1 2.016(4) 5_656
C1 H1 0.9300 .
C2 H2 0.9300 .
C3 C4 1.508(7) .
C3 H3A 0.9700 .
C3 H3B 0.9700 .
C4 C9 1.361(9) .
C4 C5 1.375(7) .
C5 F4 1.325(6) .
C5 C6 1.370(7) .
C6 F3 1.332(6) .
C6 C7 1.362(8) .
C7 C8 1.384(10) .
C7 C10 1.500(7) .
C8 F2 1.351(7) .
C8 C9 1.370(10) .
C9 F1 1.328(7) .
C10 H10A 0.9700 .
C10 H10B 0.9700 .
C11 H11 0.9300 .
C12 H12 0.9300 .
O1 H1A 0.8199 .
O1 H1B 0.8199 .
O2 H2A 0.8200 .
O3 O3 1.22(4) 8_565
O3 H3C 0.8199 .
O3 H3D 0.8900 .

loop_
_geom_hbond_atom_site_label_D
_geom_hbond_atom_site_label_H
_geom_hbond_atom_site_label_A
_geom_hbond_distance_DH
_geom_hbond_distance_HA
_geom_hbond_distance_DA
_geom_hbond_angle_DHA
_geom_hbond_site_symmetry_A
_geom_hbond_publ_flag
O1 H1B O1 0.82 2.49 2.859(9) 109 5_676 yes
O3 H3D Cl1 0.89 2.69 3.27(2) 124 3_456 yes
C1 H1 Cl1 0.93 2.78 3.370(6) 123 . yes
C2 H2 Cl2 0.93 2.79 3.397(6) 124 . yes
C11 H11 Cl1 0.93 2.75 3.570(6) 147 4_647 yes
C12 H12 Cl1 0.93 2.83 3.397(6) 121 4_646 yes

loop_
_geom_torsion_atom_site_label_1
_geom_torsion_atom_site_label_2
_geom_torsion_atom_site_label_3
_geom_torsion_atom_site_label_4
_geom_torsion
_geom_torsion_site_symmetry_1
C1 N1 N2 C2 -0.5(7) .
C3 N1 N2 C2 178.5(6) .
N6 Cu1 N3 C1 6(12) 4_656
N6 Cu1 N3 C1 111.2(5) 5_656
N3 Cu1 N3 C1 -67.9(5) 8_565
Cl2 Cu1 N3 C1 -159.9(5) .
Cl1 Cu1 N3 C1 20.7(5) .
N6 Cu1 N3 C2 174(100) 4_656
N6 Cu1 N3 C2 -80.0(5) 5_656
N3 Cu1 N3 C2 100.9(5) 8_565
Cl2 Cu1 N3 C2 8.9(5) .
Cl1 Cu1 N3 C2 -170.4(5) .
C11 N4 N5 C12 -0.8(8) .
C10 N4 N5 C12 -173.3(6) .
N2 N1 C1 N3 0.6(6) .
C3 N1 C1 N3 -178.4(5) .
C2 N3 C1 N1 -0.4(6) .
Cu1 N3 C1 N1 170.5(3) .
N1 N2 C2 N3 0.3(8) .
C1 N3 C2 N2 0.0(8) .
Cu1 N3 C2 N2 -171.0(5) .
C1 N1 C3 C4 -115.3(6) .
N2 N1 C3 C4 65.8(7) .
N1 C3 C4 C9 88.4(6) .
N1 C3 C4 C5 -92.2(6) .
C9 C4 C5 F4 177.4(5) .
C3 C4 C5 F4 -1.9(7) .
C9 C4 C5 C6 -2.5(7) .
C3 C4 C5 C6 178.1(5) .
F4 C5 C6 F3 0.7(7) .
C4 C5 C6 F3 -179.4(4) .
F4 C5 C6 C7 -178.9(5) .
C4 C5 C6 C7 1.0(8) .
F3 C6 C7 C8 -178.7(5) .
C5 C6 C7 C8 0.9(8) .
F3 C6 C7 C10 0.3(8) .
C5 C6 C7 C10 179.9(5) .
C6 C7 C8 F2 176.3(5) .
C10 C7 C8 F2 -2.6(8) .
C6 C7 C8 C9 -1.4(8) .
C10 C7 C8 C9 179.7(5) .
C5 C4 C9 F1 -177.9(5) .
C3 C4 C9 F1 1.5(8) .
C5 C4 C9 C8 2.1(8) .
C3 C4 C9 C8 -178.5(5) .
F2 C8 C9 F1 2.2(8) .
C7 C8 C9 F1 179.8(5) .
F2 C8 C9 C4 -177.8(5) .
C7 C8 C9 C4 -0.2(9) .
C11 N4 C10 C7 135.0(6) .
N5 N4 C10 C7 -54.0(9) .
C6 C7 C10 N4 94.4(7) .
C8 C7 C10 N4 -86.7(7) .
C12 N6 C11 N4 0.2(7) .
Cu1 N6 C11 N4 -168.2(4) 5_656
N5 N4 C11 N6 0.4(7) .
C10 N4 C11 N6 172.2(6) .
N4 N5 C12 N6 1.0(9) .
C11 N6 C12 N5 -0.8(8) .
Cu1 N6 C12 N5 167.8(5) 5_656
